data_7158677
loop_
_publ_author_name
'Yavari, Issa'
'Ghorbanzadeh , Meysam'
'Akbarzadeh, Somayeh'

_publ_section_title
;
 A synthesis of 2-amino-3-cyanopyrroles from terminal alkynes, sulfonyl
 azides and phenacylmalononitriles
;
_journal_name_full 'Organic &amp; Biomolecular Chemistry'
_journal_paper_doi 10.1039/D2OB00277A
_journal_year 2022
_chemical_formula_moiety 'C27 H23 N3 O3 S'
_chemical_formula_sum 'C27 H23 N3 O3 S'
_chemical_formula_weight 469.54
_space_group_crystal_system monoclinic
_space_group_IT_number 15
_space_group_name_Hall '-I 2yc'
_space_group_name_H-M_alt 'I 1 2/c 1'
_atom_sites_solution_hydrogens mixed
_audit_creation_date 2021-08-14
_audit_creation_method
;

;
_audit_update_record
;
2022-01-05 deposited with the CCDC.	2022-05-06 downloaded from the CCDC.
;
_cell_angle_alpha 90
_cell_angle_beta 101.82(3)
_cell_angle_gamma 90
_cell_formula_units_Z 8
_cell_length_a 17.402(4)
_cell_length_b 11.109(2)
_cell_length_c 25.127(10)
_cell_measurement_reflns_used 13895
_cell_measurement_temperature 290
_cell_measurement_theta_max 26.0
_cell_measurement_theta_min 1.7
_cell_volume 4755(2)
_computing_cell_refinement 'Automar software package (3.3a, 2015)'
_computing_data_collection 'MAR345 dtb Program (1.24-4, 2013)'
_computing_data_reduction 'Automar software package (3.3a, 2015)'
_computing_molecular_graphics 'DIAMOND (Brandenburg, 1999)'
_computing_publication_material 'PLATON (2018)'
_computing_structure_refinement 'SHELXL-2016/6 (Sheldrick, 2016)'
_computing_structure_solution 'SHELXT 2018/2 (Sheldrick, 2018)'
_diffrn_ambient_temperature 290
_diffrn_detector 'image-plate detector'
_diffrn_detector_area_resol_mean 0.81
_diffrn_detector_type MAR345-dtb
_diffrn_measured_fraction_theta_full 0.987
_diffrn_measured_fraction_theta_max 0.988
_diffrn_measurement_device 'one-circle diffractometer'
_diffrn_measurement_device_type MAR-345dtb
_diffrn_measurement_method 'image-plate detector - phi oscillation'
_diffrn_radiation_monochromator mirrors
_diffrn_radiation_probe x-ray
_diffrn_radiation_type MoK\a
_diffrn_radiation_wavelength 0.71073
_diffrn_reflns_av_R_equivalents 0.0978
_diffrn_reflns_av_unetI/netI 0.0638
_diffrn_reflns_Laue_measured_fraction_full 0.987
_diffrn_reflns_Laue_measured_fraction_max 0.988
_diffrn_reflns_limit_h_max 21
_diffrn_reflns_limit_h_min -21
_diffrn_reflns_limit_k_max 13
_diffrn_reflns_limit_k_min -13
_diffrn_reflns_limit_l_max 30
_diffrn_reflns_limit_l_min -26
_diffrn_reflns_number 13895
_diffrn_reflns_point_group_measured_fraction_full 0.987
_diffrn_reflns_point_group_measured_fraction_max 0.988
_diffrn_reflns_theta_full 25.242
_diffrn_reflns_theta_max 26.014
_diffrn_reflns_theta_min 1.656
_diffrn_source 'fine-focus sealed tube'
_diffrn_source_target Mo
_exptl_absorpt_coefficient_mu 0.170
_exptl_absorpt_correction_type none
_exptl_crystal_colour 'light yellow'
_exptl_crystal_colour_modifier light
_exptl_crystal_colour_primary yellow
_exptl_crystal_density_diffrn 1.312
_exptl_crystal_density_method 'not measured'
_exptl_crystal_description irregular
_exptl_crystal_F_000 1968
_exptl_crystal_size_max 0.4
_exptl_crystal_size_mid 0.3
_exptl_crystal_size_min 0.25
_refine_diff_density_max 0.241
_refine_diff_density_min -0.306
_refine_diff_density_rms 0.057
_refine_ls_extinction_coef 0.0045(5)
_refine_ls_extinction_expression Fc^*^=kFc[1+0.001xFc^2^\l^3^/sin(2\q)]^-1/4^
_refine_ls_extinction_method 'SHELXL-2018/3 (Sheldrick 2018)'
_refine_ls_goodness_of_fit_ref 1.089
_refine_ls_hydrogen_treatment mixed
_refine_ls_matrix_type full
_refine_ls_number_parameters 318
_refine_ls_number_reflns 4626
_refine_ls_number_restraints 0
_refine_ls_restrained_S_all 1.089
_refine_ls_R_factor_all 0.0628
_refine_ls_R_factor_gt 0.0512
_refine_ls_shift/su_max 0.000
_refine_ls_shift/su_mean 0.000
_refine_ls_structure_factor_coef Fsqd
_refine_ls_weighting_details 'w=1/[\s^2^(Fo^2^)+(0.0558P)^2^+3.0050P] where P=(Fo^2^+2Fc^2^)/3'
_refine_ls_weighting_scheme calc
_refine_ls_wR_factor_gt 0.1263
_refine_ls_wR_factor_ref 0.1318
_reflns_Friedel_coverage 0.000
_reflns_number_gt 4117
_reflns_number_total 4626
_reflns_threshold_expression 'I > 2\s(I)'
_cod_data_source_file d2ob00277a2.cif
_cod_data_source_block 2_pl
_cod_database_code 7158677
_shelx_shelxl_version_number 2018/3
_shelx_space_group_comment
;
The symmetry employed for this shelxl refinement is uniquely defined
by the following loop, which should always be used as a source of
symmetry information in preference to the above space-group names.
They are only intended as comments.
;
_shelx_estimated_absorpt_t_max 0.959
_shelx_estimated_absorpt_t_min 0.935
_refinement_description
;
1. Fixed Uiso
 At 1.2 times of:
  All C(H) groups, All C(H,H) groups
 At 1.5 times of:
  All C(H,H,H) groups
2.a Secondary CH2 refined with riding coordinates:
 C14(H14A,H14B)
2.b Aromatic/amide H refined with riding coordinates:
 C9(H9), C5(H5), C2(H2), C6(H6), C13(H13), C3(H3), C10(H10), C11(H11),
 C12(H12), C22(H22), C23(H23), C25(H25), C26(H26)
2.c Idealised Me refined as rotating group:
 C7(H7A,H7B,H7C), C27(H27A,H27B,H27C)
;
_submission_special_instructions 'No special instructions were received'

loop_
_space_group_symop_operation_xyz
'x, y, z'
'-x, y, -z+1/2'
'x+1/2, y+1/2, z+1/2'
'-x+1/2, y+1/2, -z+1'
'-x, -y, -z'
'x, -y, z-1/2'
'-x+1/2, -y+1/2, -z+1/2'
'x+1/2, -y+1/2, z'

loop_
_atom_site_label
_atom_site_type_symbol
_atom_site_fract_x
_atom_site_fract_y
_atom_site_fract_z
_atom_site_U_iso_or_equiv
_atom_site_adp_type
_atom_site_occupancy
_atom_site_site_symmetry_order
_atom_site_calc_flag
_atom_site_refinement_flags_posn
_atom_site_refinement_flags_adp
_atom_site_refinement_flags_occupancy
_atom_site_disorder_assembly
_atom_site_disorder_group
S1 S 0.36224(3) 0.28035(4) 0.21324(2) 0.05422(18) Uani 1 1 d . . . . .
O2 O 0.39364(9) 0.30304(14) 0.26931(6) 0.0668(4) Uani 1 1 d . . . . .
O1 O 0.34774(9) 0.16044(12) 0.19488(7) 0.0673(4) Uani 1 1 d . . . . .
N2 N 0.30986(12) 0.5105(2) 0.26799(8) 0.0673(5) Uani 1 1 d . . . . .
C15 C 0.21454(10) 0.33651(16) 0.15212(7) 0.0469(4) Uani 1 1 d . . . . .
C17 C 0.19732(10) 0.51728(17) 0.19083(8) 0.0497(4) Uani 1 1 d . . . . .
N1 N 0.15453(12) 0.73185(18) 0.20710(10) 0.0807(6) Uani 1 1 d . . . . .
C9 C 0.28556(13) 0.11577(19) 0.06017(10) 0.0631(5) Uani 1 1 d . . . . .
H9 H 0.279689 0.045864 0.079310 0.076 Uiso 1 1 calc R U . . .
C19 C 0.16667(10) 0.43493(16) 0.14691(7) 0.0474(4) Uani 1 1 d . . . . .
N3 N 0.27447(9) 0.35384(13) 0.19963(6) 0.0494(4) Uani 1 1 d . . . . .
C4 C 0.51107(13) 0.4730(2) 0.11133(11) 0.0745(7) Uani 1 1 d . . . . .
C16 C 0.26309(11) 0.46647(17) 0.22256(8) 0.0506(4) Uani 1 1 d . . . . .
C5 C 0.48778(12) 0.3544(3) 0.10033(11) 0.0745(7) Uani 1 1 d . . . . .
H5 H 0.503494 0.314302 0.071874 0.089 Uiso 1 1 calc R U . . .
C2 C 0.44169(13) 0.47398(19) 0.18507(10) 0.0669(6) Uani 1 1 d . . . . .
H2 H 0.426231 0.514253 0.213584 0.080 Uiso 1 1 calc R U . . .
C18 C 0.17200(11) 0.63514(19) 0.19967(9) 0.0567(5) Uani 1 1 d . . . . .
C6 C 0.44169(11) 0.2945(2) 0.13072(10) 0.0639(5) Uani 1 1 d . . . . .
H6 H 0.426448 0.215213 0.122799 0.077 Uiso 1 1 calc R U . . .
C1 C 0.41874(11) 0.35493(18) 0.17310(9) 0.0559(5) Uani 1 1 d . . . . .
C14 C 0.20631(11) 0.22465(16) 0.11873(8) 0.0516(4) Uani 1 1 d . . . . .
H14A H 0.151271 0.213668 0.102294 0.062 Uiso 1 1 calc R U . . .
H14B H 0.222420 0.156726 0.142679 0.062 Uiso 1 1 calc R U . . .
C13 C 0.26429(12) 0.3256(2) 0.04520(9) 0.0622(5) Uani 1 1 d . . . . .
H13 H 0.243895 0.398532 0.054099 0.075 Uiso 1 1 calc R U . . .
C8 C 0.25336(11) 0.22282(17) 0.07396(8) 0.0513(4) Uani 1 1 d . . . . .
C3 C 0.48758(14) 0.5310(2) 0.15406(12) 0.0768(7) Uani 1 1 d . . . . .
H3 H 0.503071 0.610254 0.162020 0.092 Uiso 1 1 calc R U . . .
C10 C 0.32648(14) 0.1117(2) 0.01813(10) 0.0738(6) Uani 1 1 d . . . . .
H10 H 0.347825 0.039429 0.009403 0.089 Uiso 1 1 calc R U . . .
C11 C 0.33542(15) 0.2138(3) -0.01043(11) 0.0794(7) Uani 1 1 d . . . . .
H11 H 0.361811 0.210695 -0.039060 0.095 Uiso 1 1 calc R U . . .
C12 C 0.30505(14) 0.3214(3) 0.00349(10) 0.0746(6) Uani 1 1 d . . . . .
H12 H 0.312057 0.391299 -0.015302 0.089 Uiso 1 1 calc R U . . .
C7 C 0.56117(18) 0.5368(3) 0.07773(14) 0.1066(11) Uani 1 1 d . . . . .
H7A H 0.583186 0.478845 0.056754 0.160 Uiso 1 1 calc R U . . .
H7B H 0.602747 0.579181 0.101348 0.160 Uiso 1 1 calc R U . . .
H7C H 0.529447 0.592941 0.053712 0.160 Uiso 1 1 calc R U . . .
O3 O 0.08877(9) 0.40096(14) 0.06001(6) 0.0655(4) Uani 1 1 d . . . . .
C21 C 0.02925(10) 0.52600(17) 0.11563(7) 0.0479(4) Uani 1 1 d . . . . .
C22 C 0.00711(11) 0.52506(19) 0.16583(8) 0.0562(5) Uani 1 1 d . . . . .
H22 H 0.035694 0.480178 0.194390 0.067 Uiso 1 1 calc R U . . .
C23 C -0.05741(12) 0.5909(2) 0.17324(9) 0.0634(5) Uani 1 1 d . . . . .
H23 H -0.072323 0.588455 0.206715 0.076 Uiso 1 1 calc R U . . .
C24 C -0.10033(12) 0.6606(2) 0.13156(10) 0.0644(5) Uani 1 1 d . . . . .
C25 C -0.07739(12) 0.6618(2) 0.08191(10) 0.0660(6) Uani 1 1 d . . . . .
H25 H -0.104987 0.708944 0.053799 0.079 Uiso 1 1 calc R U . . .
C20 C 0.09466(11) 0.44987(17) 0.10427(7) 0.0495(4) Uani 1 1 d . . . . .
C26 C -0.01410(11) 0.59417(18) 0.07335(8) 0.0561(5) Uani 1 1 d . . . . .
H26 H -0.000569 0.594261 0.039417 0.067 Uiso 1 1 calc R U . . .
C27 C -0.17136(16) 0.7314(3) 0.14019(14) 0.0947(9) Uani 1 1 d . . . . .
H27A H -0.216990 0.680679 0.132712 0.142 Uiso 1 1 calc R U . . .
H27B H -0.179207 0.799428 0.116158 0.142 Uiso 1 1 calc R U . . .
H27C H -0.162808 0.758726 0.177180 0.142 Uiso 1 1 calc R U . . .
H2A H 0.3462(15) 0.465(2) 0.2848(11) 0.075(8) Uiso 1 1 d . . . . .
H2B H 0.3087(15) 0.591(3) 0.2751(11) 0.077(7) Uiso 1 1 d . . . . .

loop_
_atom_site_aniso_label
_atom_site_aniso_U_11
_atom_site_aniso_U_22
_atom_site_aniso_U_33
_atom_site_aniso_U_23
_atom_site_aniso_U_13
_atom_site_aniso_U_12
S1 0.0468(3) 0.0486(3) 0.0648(3) 0.0103(2) 0.0055(2) 0.00145(19)
O2 0.0603(8) 0.0726(9) 0.0616(9) 0.0147(7) -0.0015(7) 0.0003(7)
O1 0.0641(8) 0.0447(7) 0.0911(11) 0.0080(7) 0.0114(8) 0.0028(6)
N2 0.0599(11) 0.0629(12) 0.0706(12) -0.0120(9) -0.0064(9) -0.0011(9)
C15 0.0427(8) 0.0459(9) 0.0521(10) 0.0011(7) 0.0101(7) -0.0041(7)
C17 0.0445(9) 0.0480(10) 0.0573(11) -0.0013(8) 0.0116(8) -0.0016(7)
N1 0.0681(12) 0.0601(12) 0.1095(17) -0.0219(11) 0.0079(11) 0.0030(9)
C9 0.0627(12) 0.0528(11) 0.0725(13) -0.0097(10) 0.0109(10) 0.0018(9)
C19 0.0434(9) 0.0483(9) 0.0517(10) 0.0006(7) 0.0129(7) -0.0017(7)
N3 0.0433(8) 0.0470(8) 0.0562(9) 0.0006(6) 0.0066(6) -0.0015(6)
C4 0.0512(11) 0.0877(17) 0.0854(16) 0.0275(13) 0.0163(11) 0.0094(11)
C16 0.0476(9) 0.0498(10) 0.0546(10) -0.0025(8) 0.0106(8) -0.0057(8)
C5 0.0465(11) 0.1027(19) 0.0750(15) 0.0047(13) 0.0141(10) 0.0100(12)
C2 0.0629(12) 0.0553(12) 0.0851(16) 0.0087(10) 0.0210(11) 0.0003(10)
C18 0.0464(10) 0.0547(11) 0.0680(12) -0.0089(9) 0.0094(9) -0.0046(8)
C6 0.0424(10) 0.0714(13) 0.0754(14) -0.0005(11) 0.0063(9) 0.0027(9)
C1 0.0418(9) 0.0564(11) 0.0675(12) 0.0106(9) 0.0063(8) 0.0042(8)
C14 0.0486(9) 0.0453(10) 0.0604(11) -0.0022(8) 0.0102(8) -0.0053(8)
C13 0.0568(11) 0.0605(12) 0.0720(13) 0.0097(10) 0.0194(10) 0.0139(9)
C8 0.0452(9) 0.0515(10) 0.0555(11) -0.0035(8) 0.0063(8) 0.0006(8)
C3 0.0675(14) 0.0626(13) 0.1031(19) 0.0203(13) 0.0238(13) -0.0003(11)
C10 0.0686(13) 0.0762(15) 0.0765(15) -0.0200(12) 0.0145(11) 0.0152(12)
C11 0.0678(14) 0.107(2) 0.0667(14) -0.0034(13) 0.0212(11) 0.0199(13)
C12 0.0693(14) 0.0861(16) 0.0736(15) 0.0185(12) 0.0272(11) 0.0198(12)
C7 0.0819(18) 0.132(3) 0.113(2) 0.047(2) 0.0365(17) 0.0030(18)
O3 0.0632(8) 0.0824(10) 0.0496(8) -0.0084(7) 0.0090(6) 0.0109(7)
C21 0.0402(8) 0.0536(10) 0.0498(10) -0.0028(8) 0.0085(7) -0.0056(7)
C22 0.0508(10) 0.0644(12) 0.0544(11) 0.0011(9) 0.0133(8) 0.0001(9)
C23 0.0540(11) 0.0774(14) 0.0618(12) -0.0086(10) 0.0190(9) -0.0034(10)
C24 0.0464(10) 0.0710(13) 0.0737(14) -0.0165(11) 0.0077(9) 0.0002(9)
C25 0.0551(11) 0.0702(13) 0.0677(13) 0.0012(10) 0.0006(10) 0.0102(10)
C20 0.0492(9) 0.0526(10) 0.0475(10) 0.0016(8) 0.0118(8) -0.0038(8)
C26 0.0485(10) 0.0642(12) 0.0532(11) -0.0011(9) 0.0052(8) -0.0002(9)
C27 0.0614(14) 0.113(2) 0.107(2) -0.0266(17) 0.0124(14) 0.0206(14)

loop_
_atom_type_symbol
_atom_type_description
_atom_type_scat_dispersion_real
_atom_type_scat_dispersion_imag
_atom_type_scat_source
C C 0.0033 0.0016 'International Tables Vol C Tables 4.2.6.8 and 6.1.1.4'
H H 0.0000 0.0000 'International Tables Vol C Tables 4.2.6.8 and 6.1.1.4'
N N 0.0061 0.0033 'International Tables Vol C Tables 4.2.6.8 and 6.1.1.4'
O O 0.0106 0.0060 'International Tables Vol C Tables 4.2.6.8 and 6.1.1.4'
S S 0.1246 0.1234 'International Tables Vol C Tables 4.2.6.8 and 6.1.1.4'

loop_
_geom_angle_atom_site_label_1
_geom_angle_atom_site_label_2
_geom_angle_atom_site_label_3
_geom_angle
_geom_angle_site_symmetry_1
_geom_angle_site_symmetry_3
_geom_angle_publ_flag
O2 S1 N3 105.08(9) . . ?
O2 S1 C1 109.78(10) . . ?
O1 S1 O2 119.69(10) . . ?
O1 S1 N3 107.03(8) . . ?
O1 S1 C1 109.91(10) . . ?
N3 S1 C1 104.08(8) . . ?
C16 N2 H2A 117.7(18) . . ?
C16 N2 H2B 119.1(17) . . ?
H2A N2 H2B 122(2) . . ?
C19 C15 N3 107.40(15) . . ?
C19 C15 C14 128.90(17) . . ?
N3 C15 C14 123.55(16) . . ?
C16 C17 C19 108.39(16) . . ?
C16 C17 C18 122.57(17) . . ?
C18 C17 C19 128.81(17) . . ?
C8 C9 H9 119.6 . . ?
C8 C9 C10 120.8(2) . . ?
C10 C9 H9 119.6 . . ?
C15 C19 C17 108.10(16) . . ?
C15 C19 C20 124.64(17) . . ?
C17 C19 C20 127.23(16) . . ?
C15 N3 S1 125.05(13) . . ?
C16 N3 S1 122.61(12) . . ?
C16 N3 C15 108.79(14) . . ?
C5 C4 C7 120.8(3) . . ?
C3 C4 C5 118.4(2) . . ?
C3 C4 C7 120.7(3) . . ?
N2 C16 C17 128.85(19) . . ?
N2 C16 N3 123.84(18) . . ?
C17 C16 N3 107.30(16) . . ?
C4 C5 H5 119.2 . . ?
C6 C5 C4 121.6(2) . . ?
C6 C5 H5 119.2 . . ?
C1 C2 H2 120.4 . . ?
C3 C2 H2 120.4 . . ?
C3 C2 C1 119.1(2) . . ?
N1 C18 C17 177.3(2) . . ?
C5 C6 H6 120.6 . . ?
C1 C6 C5 118.8(2) . . ?
C1 C6 H6 120.6 . . ?
C2 C1 S1 119.52(17) . . ?
C6 C1 S1 119.82(17) . . ?
C6 C1 C2 120.6(2) . . ?
C15 C14 H14A 108.5 . . ?
C15 C14 H14B 108.5 . . ?
C15 C14 C8 115.05(15) . . ?
H14A C14 H14B 107.5 . . ?
C8 C14 H14A 108.5 . . ?
C8 C14 H14B 108.5 . . ?
C8 C13 H13 119.5 . . ?
C12 C13 H13 119.5 . . ?
C12 C13 C8 121.0(2) . . ?
C9 C8 C14 120.12(18) . . ?
C13 C8 C9 118.1(2) . . ?
C13 C8 C14 121.81(17) . . ?
C4 C3 H3 119.3 . . ?
C2 C3 C4 121.4(2) . . ?
C2 C3 H3 119.3 . . ?
C9 C10 H10 119.9 . . ?
C11 C10 C9 120.2(2) . . ?
C11 C10 H10 119.9 . . ?
C10 C11 H11 120.2 . . ?
C10 C11 C12 119.6(2) . . ?
C12 C11 H11 120.2 . . ?
C13 C12 H12 119.9 . . ?
C11 C12 C13 120.3(2) . . ?
C11 C12 H12 119.9 . . ?
C4 C7 H7A 109.5 . . ?
C4 C7 H7B 109.5 . . ?
C4 C7 H7C 109.5 . . ?
H7A C7 H7B 109.5 . . ?
H7A C7 H7C 109.5 . . ?
H7B C7 H7C 109.5 . . ?
C22 C21 C20 122.18(17) . . ?
C22 C21 C26 119.18(18) . . ?
C26 C21 C20 118.51(17) . . ?
C21 C22 H22 120.0 . . ?
C23 C22 C21 120.0(2) . . ?
C23 C22 H22 120.0 . . ?
C22 C23 H23 119.4 . . ?
C22 C23 C24 121.2(2) . . ?
C24 C23 H23 119.4 . . ?
C23 C24 C27 120.5(2) . . ?
C25 C24 C23 118.32(19) . . ?
C25 C24 C27 121.1(2) . . ?
C24 C25 H25 119.4 . . ?
C24 C25 C26 121.3(2) . . ?
C26 C25 H25 119.4 . . ?
C19 C20 C21 119.38(16) . . ?
O3 C20 C19 120.56(17) . . ?
O3 C20 C21 120.05(17) . . ?
C21 C26 H26 120.0 . . ?
C25 C26 C21 120.0(2) . . ?
C25 C26 H26 120.0 . . ?
C24 C27 H27A 109.5 . . ?
C24 C27 H27B 109.5 . . ?
C24 C27 H27C 109.5 . . ?
H27A C27 H27B 109.5 . . ?
H27A C27 H27C 109.5 . . ?
H27B C27 H27C 109.5 . . ?

loop_
_geom_bond_atom_site_label_1
_geom_bond_atom_site_label_2
_geom_bond_distance
_geom_bond_site_symmetry_2
_geom_bond_publ_flag
S1 O2 1.4252(17) . ?
S1 O1 1.4154(16) . ?
S1 N3 1.7037(16) . ?
S1 C1 1.754(2) . ?
N2 C16 1.351(3) . ?
N2 H2A 0.85(3) . ?
N2 H2B 0.92(3) . ?
C15 C19 1.365(3) . ?
C15 N3 1.428(2) . ?
C15 C14 1.490(3) . ?
C17 C19 1.449(3) . ?
C17 C16 1.375(3) . ?
C17 C18 1.413(3) . ?
N1 C18 1.142(3) . ?
C9 H9 0.9300 . ?
C9 C8 1.388(3) . ?
C9 C10 1.390(3) . ?
C19 C20 1.482(3) . ?
N3 C16 1.408(2) . ?
C4 C5 1.388(4) . ?
C4 C3 1.384(4) . ?
C4 C7 1.509(3) . ?
C5 H5 0.9300 . ?
C5 C6 1.386(3) . ?
C2 H2 0.9300 . ?
C2 C1 1.396(3) . ?
C2 C3 1.379(3) . ?
C6 H6 0.9300 . ?
C6 C1 1.385(3) . ?
C14 H14A 0.9700 . ?
C14 H14B 0.9700 . ?
C14 C8 1.521(3) . ?
C13 H13 0.9300 . ?
C13 C8 1.385(3) . ?
C13 C12 1.381(3) . ?
C3 H3 0.9300 . ?
C10 H10 0.9300 . ?
C10 C11 1.367(4) . ?
C11 H11 0.9300 . ?
C11 C12 1.381(4) . ?
C12 H12 0.9300 . ?
C7 H7A 0.9600 . ?
C7 H7B 0.9600 . ?
C7 H7C 0.9600 . ?
O3 C20 1.223(2) . ?
C21 C22 1.392(3) . ?
C21 C20 1.492(3) . ?
C21 C26 1.394(3) . ?
C22 H22 0.9300 . ?
C22 C23 1.384(3) . ?
C23 H23 0.9300 . ?
C23 C24 1.391(3) . ?
C24 C25 1.385(3) . ?
C24 C27 1.518(3) . ?
C25 H25 0.9300 . ?
C25 C26 1.386(3) . ?
C26 H26 0.9300 . ?
C27 H27A 0.9600 . ?
C27 H27B 0.9600 . ?
C27 H27C 0.9600 . ?

loop_
_geom_torsion_atom_site_label_1
_geom_torsion_atom_site_label_2
_geom_torsion_atom_site_label_3
_geom_torsion_atom_site_label_4
_geom_torsion
_geom_torsion_site_symmetry_1
_geom_torsion_site_symmetry_2
_geom_torsion_site_symmetry_3
_geom_torsion_site_symmetry_4
_geom_torsion_publ_flag
S1 N3 C16 N2 -20.2(3) . . . . ?
S1 N3 C16 C17 160.57(13) . . . . ?
O2 S1 N3 C15 -166.04(14) . . . . ?
O2 S1 N3 C16 37.62(17) . . . . ?
O2 S1 C1 C2 -44.71(19) . . . . ?
O2 S1 C1 C6 133.78(16) . . . . ?
O1 S1 N3 C15 -37.80(17) . . . . ?
O1 S1 N3 C16 165.86(15) . . . . ?
O1 S1 C1 C2 -178.34(16) . . . . ?
O1 S1 C1 C6 0.15(19) . . . . ?
C15 C19 C20 O3 -28.6(3) . . . . ?
C15 C19 C20 C21 151.80(18) . . . . ?
C15 N3 C16 N2 -179.93(18) . . . . ?
C15 N3 C16 C17 0.9(2) . . . . ?
C15 C14 C8 C9 145.44(19) . . . . ?
C15 C14 C8 C13 -35.8(3) . . . . ?
C17 C19 C20 O3 153.75(19) . . . . ?
C17 C19 C20 C21 -25.9(3) . . . . ?
C9 C10 C11 C12 1.4(4) . . . . ?
C19 C15 N3 S1 -160.45(13) . . . . ?
C19 C15 N3 C16 -1.4(2) . . . . ?
C19 C15 C14 C8 96.9(2) . . . . ?
C19 C17 C16 N2 -179.2(2) . . . . ?
C19 C17 C16 N3 -0.1(2) . . . . ?
N3 S1 C1 C2 67.33(18) . . . . ?
N3 S1 C1 C6 -114.18(16) . . . . ?
N3 C15 C19 C17 1.3(2) . . . . ?
N3 C15 C19 C20 -176.74(16) . . . . ?
N3 C15 C14 C8 -88.1(2) . . . . ?
C4 C5 C6 C1 -0.2(3) . . . . ?
C16 C17 C19 C15 -0.8(2) . . . . ?
C16 C17 C19 C20 177.19(17) . . . . ?
C5 C4 C3 C2 -0.4(4) . . . . ?
C5 C6 C1 S1 -178.56(16) . . . . ?
C5 C6 C1 C2 -0.1(3) . . . . ?
C18 C17 C19 C15 173.77(19) . . . . ?
C18 C17 C19 C20 -8.3(3) . . . . ?
C18 C17 C16 N2 5.8(3) . . . . ?
C18 C17 C16 N3 -175.04(17) . . . . ?
C1 S1 N3 C15 78.56(16) . . . . ?
C1 S1 N3 C16 -77.78(17) . . . . ?
C1 C2 C3 C4 0.2(4) . . . . ?
C14 C15 C19 C17 176.98(18) . . . . ?
C14 C15 C19 C20 -1.1(3) . . . . ?
C14 C15 N3 S1 23.6(2) . . . . ?
C14 C15 N3 C16 -177.34(16) . . . . ?
C8 C9 C10 C11 -0.1(4) . . . . ?
C8 C13 C12 C11 0.3(4) . . . . ?
C3 C4 C5 C6 0.4(3) . . . . ?
C3 C2 C1 S1 178.55(18) . . . . ?
C3 C2 C1 C6 0.1(3) . . . . ?
C10 C9 C8 C14 177.83(19) . . . . ?
C10 C9 C8 C13 -1.0(3) . . . . ?
C10 C11 C12 C13 -1.5(4) . . . . ?
C12 C13 C8 C9 0.9(3) . . . . ?
C12 C13 C8 C14 -177.9(2) . . . . ?
C7 C4 C5 C6 -179.9(2) . . . . ?
C7 C4 C3 C2 179.9(2) . . . . ?
C21 C22 C23 C24 -1.2(3) . . . . ?
C22 C21 C20 C19 -39.7(3) . . . . ?
C22 C21 C20 O3 140.7(2) . . . . ?
C22 C21 C26 C25 1.3(3) . . . . ?
C22 C23 C24 C25 0.6(3) . . . . ?
C22 C23 C24 C27 179.5(2) . . . . ?
C23 C24 C25 C26 1.0(3) . . . . ?
C24 C25 C26 C21 -2.0(3) . . . . ?
C20 C21 C22 C23 -175.50(18) . . . . ?
C20 C21 C26 C25 177.21(18) . . . . ?
C26 C21 C22 C23 0.3(3) . . . . ?
C26 C21 C20 C19 144.48(18) . . . . ?
C26 C21 C20 O3 -35.1(3) . . . . ?
C27 C24 C25 C26 -177.9(2) . . . . ?
